data_2220771
loop_
_publ_author_name
'Nallasivam, Angannan'
'Nethaji, Munirathinam'
'Vembu, Nagarajan'
'Jaswant, Buckle'
'Sulochana, Nagarajan'

_publ_section_title
;
 Dimethyl
 2,2'-[(4-oxo-2-phenyl-4<i>H</i>-chromene-5,7-diyl)dioxy]diacetate: a
 more densely packed polymorph
;
_journal_coeditor_code FB2129
_journal_issue 2
_journal_name_full 'Acta Crystallographica Section E'
_journal_page_first o312
_journal_page_last o313
_journal_paper_doi 10.1107/S1600536809001020
_journal_volume 65
_journal_year 2009
_chemical_formula_iupac 'C21 H18 O8'
_chemical_formula_moiety 'C21 H18 O8'
_chemical_formula_sum 'C21 H18 O8'
_chemical_formula_weight 398.35
_chemical_melting_point_gt 411
_chemical_melting_point_lt 414
_chemical_name_common
;
2-(5-Methoxycarbonylmethoxy-4-oxo-2-phenyl-4H-chromen-7-yloxy)acetic acid
;
_chemical_name_systematic
;
Dimethyl 2,2'-[(4-oxo-2-phenyl-4<i>H</i>-chromene-5,7-diyl)dioxy]diacetate
;
_space_group_IT_number 2
_symmetry_cell_setting triclinic
_symmetry_space_group_name_Hall '-P 1'
_symmetry_space_group_name_H-M 'P -1'
_atom_sites_solution_hydrogens difmap
_atom_sites_solution_primary direct
_atom_sites_solution_secondary difmap
_audit_creation_method JANA2000
_cell_angle_alpha 84.232(3)
_cell_angle_beta 88.775(4)
_cell_angle_gamma 82.982(3)
_cell_formula_units_Z 2
_cell_length_a 7.4290(15)
_cell_length_b 9.2582(19)
_cell_length_c 13.480(3)
_cell_measurement_reflns_used 574
_cell_measurement_temperature 293(2)
_cell_measurement_theta_max 26.50
_cell_measurement_theta_min 1.54
_cell_volume 915.5(3)
_computing_cell_refinement 'SMART (Bruker, 1999)'
_computing_data_collection 'SMART (Bruker, 1999)'
_computing_data_reduction 'SAINT (Bruker, 1999)'
_computing_molecular_graphics 'PLATON (Spek, 2003)'
_computing_publication_material 'SHELXL97 (Sheldrick, 2008) and JANA2000 (Pet\<r\'i\<cek <i>et al.</i>,  2000)'
_computing_structure_refinement 'JANA2000 (Pet\<r\'i\<cek <i>et al.</i>,  2000)'
_computing_structure_solution 'SHELXS97 (Sheldrick, 2008)'
_diffrn_ambient_temperature 293(2)
_diffrn_detector_area_resol_mean 0.3
_diffrn_measured_fraction_theta_full 0.996
_diffrn_measured_fraction_theta_max 0.996
_diffrn_measurement_device_type 'Bruker SMART APEX CCD'
_diffrn_measurement_method \w
_diffrn_radiation_monochromator graphite
_diffrn_radiation_source 'fine-focus sealed tube'
_diffrn_radiation_type MoK\a
_diffrn_radiation_wavelength 0.71073
_diffrn_reflns_av_R_equivalents 0.0161
_diffrn_reflns_av_sigmaI/netI 0.0212
_diffrn_reflns_limit_h_max 9
_diffrn_reflns_limit_h_min -9
_diffrn_reflns_limit_k_max 11
_diffrn_reflns_limit_k_min -11
_diffrn_reflns_limit_l_max 17
_diffrn_reflns_limit_l_min -17
_diffrn_reflns_number 9755
_diffrn_reflns_theta_full 26.50
_diffrn_reflns_theta_max 27.41
_diffrn_reflns_theta_min 1.52
_exptl_absorpt_coefficient_mu 0.112
_exptl_absorpt_correction_T_max 0.9753
_exptl_absorpt_correction_T_min 0.9627
_exptl_absorpt_correction_type multi-scan
_exptl_absorpt_process_details '(SADABS; Sheldrick, 1998)'
_exptl_crystal_colour colourless
_exptl_crystal_density_diffrn 1.445
_exptl_crystal_density_method 'not measured'
_exptl_crystal_description rectangular
_exptl_crystal_F_000 416
_exptl_crystal_size_max 0.34
_exptl_crystal_size_mid 0.28
_exptl_crystal_size_min 0.22
_refine_diff_density_max 0.40
_refine_diff_density_min -0.26
_refine_ls_extinction_method none
_refine_ls_goodness_of_fit_ref 2.47
_refine_ls_hydrogen_treatment constr
_refine_ls_matrix_type full
_refine_ls_number_constraints 73
_refine_ls_number_parameters 268
_refine_ls_number_reflns 3781
_refine_ls_number_restraints 0
_refine_ls_R_factor_all 0.0802
_refine_ls_R_factor_gt 0.0589
_refine_ls_shift/su_max 0.0183
_refine_ls_shift/su_mean 0.0020
_refine_ls_structure_factor_coef Fsqd
_refine_ls_weighting_details w=1/[\s^2^(I)+0.0004I^2^]
_refine_ls_weighting_scheme sigma
_refine_ls_wR_factor_gt 0.1133
_refine_ls_wR_factor_ref 0.1181
_reflns_number_gt 2887
_reflns_number_total 3781
_reflns_threshold_expression I>3\s(I)
_cod_data_source_file fb2129.cif
_cod_data_source_block I
_cod_database_code 2220771

loop_
_symmetry_equiv_pos_site_id
_symmetry_equiv_pos_as_xyz
1 x,y,z
2 -x,-y,-z

loop_
_atom_site_type_symbol
_atom_site_label
_atom_site_fract_x
_atom_site_fract_y
_atom_site_fract_z
_atom_site_U_iso_or_equiv
_atom_site_adp_type
_atom_site_calc_flag
_atom_site_refinement_flags
_atom_site_occupancy
_atom_site_disorder_assembly
_atom_site_disorder_group
O O1 0.30663(16) 0.96130(13) 1.06056(8) 0.0466(4) Uani d . 1 . .
C C2 0.3857(2) 0.82585(19) 1.09503(13) 0.0431(6) Uani d . 1 . .
C C3 0.4037(2) 0.7161(2) 1.03579(13) 0.0481(7) Uani d . 1 . .
H H3 0.462382 0.628089 1.064955 0.0577 Uiso d . 1 . .
C C4 0.3379(2) 0.73194(19) 0.93493(13) 0.0447(6) Uani d . 1 . .
C C5 0.1751(2) 0.92338(19) 0.80498(13) 0.0440(6) Uani d . 1 . .
C C6 0.0924(2) 1.06310(19) 0.78160(13) 0.0485(7) Uani d . 1 . .
H H6 0.040296 1.087598 0.71911 0.0582 Uiso d . 1 . .
C C7 0.0866(2) 1.16664(19) 0.85047(13) 0.0431(6) Uani d . 1 . .
C C8 0.1604(2) 1.13114(18) 0.94310(12) 0.0425(6) Uani d . 1 . .
H H8 0.156976 1.200597 0.988599 0.051 Uiso d . 1 . .
C C9 0.2523(2) 0.87883(19) 0.90045(12) 0.0412(6) Uani d . 1 . .
C C10 0.2396(2) 0.98822(19) 0.96535(12) 0.0404(6) Uani d . 1 . .
C C11 0.4412(2) 0.82212(19) 1.19964(13) 0.0442(6) Uani d . 1 . .
C C12 0.4040(3) 0.9455(2) 1.25078(13) 0.0566(7) Uani d . 1 . .
H H12 0.343711 1.031075 1.2191 0.0679 Uiso d . 1 . .
C C13 0.4559(3) 0.9425(2) 1.34867(14) 0.0662(9) Uani d . 1 . .
H H13 0.430455 1.025051 1.382886 0.0795 Uiso d . 1 . .
C C14 0.5450(3) 0.8187(2) 1.39655(15) 0.0682(9) Uani d . 1 . .
H H14 0.579756 0.818894 1.462394 0.0818 Uiso d . 1 . .
C C15 0.5827(3) 0.6948(2) 1.34736(14) 0.0639(8) Uani d . 1 . .
H H15 0.64295 0.610021 1.380221 0.0767 Uiso d . 1 . .
C C16 0.5311(3) 0.6965(2) 1.24944(14) 0.0540(7) Uani d . 1 . .
H H16 0.557134 0.612394 1.216813 0.0648 Uiso d . 1 . .
O O17 0.3521(2) 0.62674(13) 0.88447(9) 0.0631(5) Uani d . 1 . .
O O24 0.00341(17) 1.30050(13) 0.81551(9) 0.0543(5) Uani d . 1 . .
C C25 0.0005(3) 1.41742(19) 0.87637(13) 0.0510(7) Uani d . 1 . .
H H25a -0.042676 1.386777 0.942667 0.0612 Uiso d . 1 . .
H H25b 0.122418 1.44296 0.881842 0.0612 Uiso d . 1 . .
C C26 -0.1214(3) 1.5488(2) 0.83259(14) 0.0515(7) Uani d . 1 . .
O O27 -0.1465(2) 1.65854(16) 0.87223(11) 0.0857(7) Uani d . 1 . .
O O28 -0.19680(19) 1.52877(14) 0.74809(10) 0.0629(5) Uani d . 1 . .
C C29 -0.3222(3) 1.6483(2) 0.70402(17) 0.0749(9) Uani d . 1 . .
H H29a -0.258565 1.731194 0.685106 0.1124 Uiso d . 1 . .
H H29b -0.415753 1.673972 0.751552 0.1124 Uiso d . 1 . .
H H29c -0.375575 1.619165 0.646084 0.1124 Uiso d . 1 . .
O O18a 0.1645(15) 0.8187(11) 0.7443(6) 0.0454(13) Uani d . 0.3942 . .
C C19a 0.1208(13) 0.8711(7) 0.6431(7) 0.0539(9) Uani d . 0.3942 . .
H H19aa 0.208107 0.93525 0.616762 0.0647 Uiso d . 0.3942 . .
H H19ba -0.002303 0.920137 0.640124 0.0647 Uiso d . 0.3942 . .
C C20a 0.1342(9) 0.7395(6) 0.5854(5) 0.0499(10) Uani d . 0.3942 . .
O O21a 0.2023(7) 0.6206(5) 0.6126(4) 0.0810(12) Uani d . 0.3942 . .
O O22a 0.0619(16) 0.7758(10) 0.4972(6) 0.0728(8) Uani d . 0.3942 . .
C C23a 0.0795(19) 0.6627(13) 0.4291(6) 0.0683(15) Uani d . 0.3942 . .
H H23aa -0.019173 0.680175 0.38296 0.1025 Uiso d . 0.3942 . .
H H23ba 0.192314 0.664225 0.393153 0.1025 Uiso d . 0.3942 . .
H H23ca 0.077136 0.568838 0.466291 0.1025 Uiso d . 0.3942 . .
O O18b 0.209(9) 0.823(7) 0.734(4) 0.0454(12) Uani d . 0.6058 . .
C C19b 0.108(9) 0.860(7) 0.643(4) 0.0539(9) Uani d . 0.6058 . .
H H19ab 0.136 0.955 0.613 0.0647 Uiso d . 0.6058 . .
H H19bb -0.020 0.861 0.658 0.0647 Uiso d . 0.6058 . .
C C20b 0.169(9) 0.745(7) 0.575(4) 0.0499(10) Uani d . 0.6058 . .
O O21b 0.298(9) 0.657(7) 0.585(4) 0.0810(13) Uani d . 0.6058 . .
O O22b 0.058(9) 0.756(7) 0.500(4) 0.0728(9) Uani d . 0.6058 . .
C C23b 0.109(9) 0.660(7) 0.422(4) 0.0683(14) Uani d . 0.6058 . .
H H23ab 0.002 0.641 0.390 0.1025 Uiso d . 0.6058 . .
H H23bb 0.188 0.705 0.375 0.1025 Uiso d . 0.6058 . .
H H23cb 0.171 0.569 0.452 0.1025 Uiso d . 0.6058 . .

loop_
_atom_site_aniso_label
_atom_site_aniso_U_11
_atom_site_aniso_U_22
_atom_site_aniso_U_33
_atom_site_aniso_U_12
_atom_site_aniso_U_13
_atom_site_aniso_U_23
_atom_site_aniso_type_symbol
O1 0.0634(8) 0.0405(7) 0.0362(7) -0.0007(6) -0.0085(6) -0.0092(5) O
C2 0.0488(11) 0.0395(10) 0.0406(10) -0.0030(8) -0.0026(8) -0.0041(8) C
C3 0.0613(12) 0.0393(11) 0.0422(11) 0.0007(9) -0.0052(9) -0.0034(9) C
C4 0.0550(12) 0.0397(10) 0.0407(10) -0.0067(9) -0.0008(9) -0.0092(8) C
C5 0.0542(11) 0.0415(11) 0.0382(10) -0.0048(9) -0.0028(9) -0.0141(8) C
C6 0.0610(12) 0.0460(11) 0.0389(10) 0.0007(9) -0.0115(9) -0.0126(9) C
C7 0.0493(11) 0.0387(10) 0.0415(11) 0.0004(8) -0.0071(8) -0.0101(8) C
C8 0.0508(11) 0.0382(10) 0.0405(10) -0.0035(8) -0.0024(9) -0.0150(8) C
C9 0.0488(11) 0.0389(10) 0.0369(10) -0.0053(8) -0.0006(8) -0.0084(8) C
C10 0.0463(11) 0.0428(10) 0.0330(10) -0.0058(8) -0.0043(8) -0.0070(8) C
C11 0.0501(11) 0.0446(11) 0.0387(10) -0.0061(9) -0.0041(8) -0.0063(8) C
C12 0.0733(14) 0.0501(12) 0.0450(12) 0.0026(10) -0.0118(10) -0.0074(9) C
C13 0.0943(17) 0.0586(14) 0.0456(12) 0.0007(12) -0.0151(12) -0.0133(10) C
C14 0.0906(16) 0.0720(15) 0.0415(12) -0.0047(13) -0.0191(11) -0.0061(11) C
C15 0.0808(15) 0.0557(13) 0.0513(13) 0.0012(11) -0.0194(11) 0.0061(11) C
C16 0.0660(13) 0.0469(12) 0.0483(12) -0.0028(10) -0.0051(10) -0.0050(9) C
O17 0.0964(11) 0.0410(8) 0.0521(8) 0.0037(7) -0.0148(8) -0.0163(7) O
O24 0.0758(9) 0.0410(7) 0.0454(8) 0.0097(7) -0.0183(7) -0.0176(6) O
C25 0.0640(13) 0.0451(11) 0.0462(11) -0.0016(9) -0.0113(9) -0.0188(9) C
C26 0.0646(13) 0.0428(11) 0.0482(11) -0.0004(9) -0.0069(10) -0.0169(9) C
O27 0.1173(13) 0.0557(9) 0.0844(11) 0.0210(9) -0.0296(10) -0.0403(9) O
O28 0.0860(10) 0.0460(8) 0.0543(8) 0.0130(7) -0.0227(7) -0.0150(7) O
C29 0.0941(18) 0.0538(13) 0.0706(15) 0.0179(12) -0.0208(13) -0.0041(11) C
O18a 0.064(4) 0.0384(9) 0.0340(10) -0.0010(16) -0.0036(17) -0.0123(6) O
C19a 0.0779(19) 0.0424(12) 0.0428(11) -0.0047(12) -0.0164(12) -0.0109(10) C
C20a 0.067(2) 0.0432(13) 0.0399(13) -0.0034(13) -0.0088(14) -0.0072(10) C
O21a 0.126(3) 0.0534(12) 0.0584(17) 0.025(2) -0.026(2) -0.0159(11) O
O22a 0.1281(17) 0.0475(14) 0.0427(8) 0.0023(14) -0.0274(10) -0.0139(8) O
C23a 0.104(4) 0.0602(17) 0.0447(13) -0.0086(18) -0.0085(16) -0.0243(12) C
O18b 0.054(3) 0.0478(18) 0.0344(12) 0.0054(17) -0.0039(15) -0.0159(11) O
C19b 0.0620(16) 0.0513(16) 0.0491(12) 0.0063(11) -0.0157(11) -0.0211(11) C
C20b 0.0555(19) 0.0502(17) 0.0436(14) 0.0037(13) -0.0099(13) -0.0131(12) C
O21b 0.074(3) 0.097(2) 0.0673(19) 0.0350(17) -0.0209(19) -0.0378(15) O
O22b 0.0888(16) 0.0733(18) 0.0544(9) 0.0260(12) -0.0302(9) -0.0340(9) O
C23b 0.091(3) 0.070(2) 0.0462(15) 0.0046(19) -0.0098(15) -0.0298(14) C

loop_
_atom_type_symbol
_atom_type_scat_dispersion_real
_atom_type_scat_dispersion_imag
_atom_type_scat_source
C 0.003 0.002 'International Tables Vol C Tables  4.2.6.8 and 6.1.1.4'
H 0.000 0.000 'International Tables Vol C Tables  4.2.6.8 and 6.1.1.4'
O 0.011 0.006 'International Tables Vol C Tables  4.2.6.8 and 6.1.1.4'

loop_
_geom_angle_atom_site_label_1
_geom_angle_atom_site_label_2
_geom_angle_atom_site_label_3
_geom_angle_site_symmetry_1
_geom_angle_site_symmetry_2
_geom_angle_site_symmetry_3
_geom_angle
_geom_angle_publ_flag
C2 O1 C10 . . . 120.73(14) no
O1 C2 C3 . . . 120.63(15) no
O1 C2 C11 . . . 110.99(15) no
C3 C2 C11 . . . 128.38(15) no
C2 C3 H3 . . . 114.72 no
C2 C3 C4 . . . 123.30(15) no
H3 C3 C4 . . . 121.98 no
C3 C4 C9 . . . 114.63(16) no
C3 C4 O17 . . . 120.99(15) no
C9 C4 O17 . . . 124.36(16) no
C6 C5 C9 . . . 121.19(17) no
C6 C5 O18a . . . 121.2(4) no
C6 C5 O18b . . . 122(2) no
C9 C5 O18a . . . 117.0(4) no
C9 C5 O18b . . . 116(2) no
C5 C6 H6 . . . 118.85 no
C5 C6 C7 . . . 120.54(16) no
H6 C6 C7 . . . 120.61 no
C6 C7 C8 . . . 121.07(15) no
C6 C7 O24 . . . 113.49(14) no
C8 C7 O24 . . . 125.43(16) no
C7 C8 H8 . . . 120.81 no
C7 C8 C10 . . . 117.06(16) no
H8 C8 C10 . . . 122.13 no
C4 C9 C5 . . . 126.02(16) no
C4 C9 C10 . . . 119.19(15) no
C5 C9 C10 . . . 114.79(15) no
O1 C10 C8 . . . 113.17(15) no
O1 C10 C9 . . . 121.50(14) no
C8 C10 C9 . . . 125.33(15) no
C2 C11 C12 . . . 120.37(15) no
C2 C11 C16 . . . 121.24(16) no
C12 C11 C16 . . . 118.39(16) no
C11 C12 H12 . . . 120.07 no
C11 C12 C13 . . . 120.55(17) no
H12 C12 C13 . . . 119.4 no
C12 C13 H13 . . . 120.44 no
C12 C13 C14 . . . 120.5(2) no
H13 C13 C14 . . . 119.07 no
C13 C14 H14 . . . 119.3 no
C13 C14 C15 . . . 119.95(19) no
H14 C14 C15 . . . 120.7 no
C14 C15 H15 . . . 119.9 no
C14 C15 C16 . . . 120.03(18) no
H15 C15 C16 . . . 120.0 no
C11 C16 C15 . . . 120.57(18) no
C11 C16 H16 . . . 119.94 no
C15 C16 H16 . . . 119.49 no
C7 O24 C25 . . . 118.58(13) no
O24 C25 H25a . . . 109.47 no
O24 C25 H25b . . . 109.47 no
O24 C25 C26 . . . 110.57(15) no
H25a C25 H25b . . . 108.35 no
H25a C25 C26 . . . 109.47 no
H25b C25 C26 . . . 109.47 no
C25 C26 O27 . . . 122.01(18) no
C25 C26 O28 . . . 113.56(16) no
O27 C26 O28 . . . 124.42(17) no
C26 O28 C29 . . . 116.61(15) no
O28 C29 H29a . . . 109.5 no
O28 C29 H29b . . . 109.47 no
O28 C29 H29c . . . 109.47 no
H29a C29 H29b . . . 109.5 no
H29a C29 H29c . . . 109.5 no
H29b C29 H29c . . . 109.5 no
C5 O18a C19a . . . 114.8(7) no
C5 O18a C19b . . . 119(3) no
O18a C19a H19aa . . . 109.5 no
O18a C19a H19ba . . . 109.5 no
O18a C19a C20a . . . 106.9(6) no
O18a C19a C20b . . . 109(2) no
H19aa C19a H19ba . . . 112.0(6) no
H19aa C19a C20a . . . 109.5(8) no
H19ba C19a C20a . . . 109.5(8) no
C19a C20a O21a . . . 126.3(7) no
C19a C20a O22a . . . 110.0(6) no
O21a C20a O22a . . . 123.7(7) no
C20a O22a C23a . . . 116.3(8) no
O22a C23a H23aa . . . 109.5 no
O22a C23a H23ba . . . 109.5 no
O22a C23a H23ca . . . 109.5 no
H23aa C23a H23ba . . . 109.5 no
H23aa C23a H23ca . . . 109.5 no
H23ba C23a H23ca . . . 109.5 no
C5 O18b C19a . . . 113(4) no
C5 O18b C19b . . . 115(5) no
C5 O18b C19b . . . 115(5) no
O18b C19b H19ab . . . 109 no
O18b C19b H19bb . . . 109 no
O18b C19b C20b . . . 107 no
H19ab C19b H19bb . . . 112 no
H19ab C19b C20b . . . 109 no
H19bb C19b C20b . . . 109 no
C19b C20b O21b . . . 126(6) no
C19b C20b O22b . . . 110(6) no
O21b C20b O22b . . . 124(6) no
C20b O22b C23b . . . 116(6) no
O22b C23b H23ab . . . 109 no
O22b C23b H23bb . . . 109 no
O22b C23b H23cb . . . 109 no
H23ab C23b H23bb . . . 109 no
H23ab C23b H23cb . . . 109 no
H23bb C23b H23cb . . . 109 no

loop_
_geom_bond_atom_site_label_1
_geom_bond_atom_site_label_2
_geom_bond_site_symmetry_1
_geom_bond_site_symmetry_2
_geom_bond_distance
_geom_bond_publ_flag
O1 C2 . . 1.359(2) no
O1 C10 . . 1.375(2) no
C2 C3 . . 1.347(3) no
C2 C11 . . 1.474(2) no
C3 H3 . . 0.9300 no
C3 C4 . . 1.442(2) no
C4 C9 . . 1.464(2) no
C4 O17 . . 1.236(2) no
C5 C6 . . 1.372(2) no
C5 C9 . . 1.422(2) no
C5 O18a . . 1.340(10) no
C5 O18b . . 1.40(6) no
C6 H6 . . 0.9300 no
C6 C7 . . 1.396(3) no
C7 C8 . . 1.368(2) no
C7 O24 . . 1.3593(19) no
C8 H8 . . 0.9300 no
C8 C10 . . 1.387(2) no
C9 C10 . . 1.397(3) no
C11 C12 . . 1.389(3) no
C11 C16 . . 1.387(2) no
C12 H12 . . 0.9300 no
C12 C13 . . 1.379(3) no
C13 H13 . . 0.930 no
C13 C14 . . 1.360(3) no
C14 H14 . . 0.930 no
C14 C15 . . 1.379(3) no
C15 H15 . . 0.930 no
C15 C16 . . 1.380(3) no
C16 H16 . . 0.930 no
O24 C25 . . 1.420(2) no
C25 H25a . . 0.9700 no
C25 H25b . . 0.970 no
C25 C26 . . 1.502(2) no
C26 O27 . . 1.188(3) no
C26 O28 . . 1.319(2) no
O28 C29 . . 1.444(2) no
C29 H29a . . 0.960 no
C29 H29b . . 0.960 no
C29 H29c . . 0.960 no
O18a C19a . . 1.431(13) no
C19a H19aa . . 0.970 no
C19a H19ba . . 0.970 no
C19a C20a . . 1.503(10) no
C19a H19ab . . 0.86 no
H19ba C19b . . 0.93 no
C20a O21a . . 1.181(7) no
C20a O22a . . 1.310(11) no
O22a C23a . . 1.453(15) no
C23a H23aa . . 0.960 no
C23a H23ba . . 0.960 no
C23a H23ca . . 0.960 no
O18b C19b . . 1.43(8) no
C19b H19ab . . 0.97 no
C19b H19bb . . 0.97 no
C19b C20b . . 1.50(9) no
C20b O21b . . 1.18(9) no
C20b O22b . . 1.31(8) no
O22b C23b . . 1.45(9) no
C23b H23ab . . 0.96 no
C23b H23bb . . 0.96 no
C23b H23cb . . 0.96 no

loop_
_geom_hbond_atom_site_label_D
_geom_hbond_atom_site_label_H
_geom_hbond_atom_site_label_A
_geom_hbond_site_symmetry_A
_geom_hbond_distance_DH
_geom_hbond_distance_HA
_geom_hbond_distance_DA
_geom_hbond_angle_DHA
_geom_hbond_publ_flag
C8 H8 O27 2_587 0.93 2.38 3.304(2) 169 y
C12 H12 O1 . 0.93 2.33 2.664(2) 101 y
C15 H15 O21B 2_667 0.93 2.46 3.31(6) 153 y
C25 H25B O17 1_565 0.97 2.56 3.447(3) 153 y
C29 H29B O17 1_465 0.96 2.50 3.403(3) 156 y
C29 H29C O21B 1_465 0.96 2.55 3.26(6) 131 y
C23B H23BB Cg1 1_554 0.96 2.76 3.67(6) 159(6) y
